data_9001326
loop_
_publ_author_name
'Hawthorne, F. C.'
'Groat, L. A.'
'Raudsepp, M.'
'Ball, N. A.'
'Kimata, M.'
'Spike, F. D.'
'Gaba, R.'
'Halden, N. M.'
'Lumpkin, G. R.'
'Ewing, R. C.'
'Greegor, R. B.'
'Lytle, F. W.'
'Ercit, T. S.'
'Rossman, G. R.'
'Wicks, F. J.'
'Ramik, R. A.'
'Sherriff, B. L.'
'Fleet, M. E.'
'McCammon, C. A.'

_publ_section_title
;
 Alpha-decay damage in titanite
 sample E2312 annealed at 1090 C, from Sebastapol Twp., Ontario
;
_journal_name_full 'American Mineralogist'
_journal_page_first 370
_journal_page_last 396
_journal_volume 76
_journal_year 1991
_chemical_formula_sum 'Ca O5 Si Ti'
_chemical_name_mineral Titanite
_space_group_IT_number 15
_symmetry_space_group_name_Hall '-C 2yc'
_symmetry_space_group_name_H-M 'C 1 2/c 1'
_cell_angle_alpha 90
_cell_angle_beta 113.94
_cell_angle_gamma 90
_cell_length_a 6.547
_cell_length_b 8.695
_cell_length_c 7.059
_cell_formula_units_Z 4
_cell_volume 367.272
_database_code_amcsd 0001356
_exptl_crystal_density_diffrn 3.545
_exptl_crystal_thermal_history 'annealed at 1090 C'
_cod_original_formula_sum 'Ca Ti Si O5'
_cod_database_code 9001326

loop_
_space_group_symop_operation_xyz
x,y,z
1/2+x,1/2+y,z
x,-y,1/2+z
1/2+x,1/2-y,1/2+z
-x,y,1/2-z
1/2-x,1/2+y,1/2-z
-x,-y,-z
1/2-x,1/2-y,-z

loop_
_atom_site_aniso_label
_atom_site_aniso_U_11
_atom_site_aniso_U_22
_atom_site_aniso_U_33
_atom_site_aniso_U_12
_atom_site_aniso_U_13
_atom_site_aniso_U_23
Ca 0.00760 0.00610 0.02690 0.00000 -0.00050 0.00000
Ti 0.00470 0.00640 0.01520 0.00440 0.00210 -0.00010
Si 0.00520 0.00500 0.00690 0.00000 0.00240 0.00000
O1 0.01020 0.00560 0.00720 0.00000 0.00490 0.00000
O2 0.00700 0.00710 0.01120 0.00120 0.00240 0.00050
O3 0.00760 0.00650 0.00940 0.00150 0.00390 0.00080

loop_
_atom_site_label
_atom_site_fract_x
_atom_site_fract_y
_atom_site_fract_z
Ca 0.00000 0.16730 0.75000
Ti 0.00000 0.50000 0.00000
Si 0.00000 0.18320 0.25000
O1 0.00000 0.57170 0.25000
O2 0.18570 0.06650 0.41080
O3 0.10300 0.28960 0.11880

loop_
_cod_related_entry_id
_cod_related_entry_database
_cod_related_entry_code
1 AMCSD 0001356
